data_1513534
loop_
_publ_author_name
'Zhang, Bo'
'Daniliuc, Constantin Gabriel'
'Studer, Armido'

_publ_section_title
;
 6-Phosphorylated phenanthridines from 2-isocyanobiphenyls via radical C-P
 and C-C bond formation.
;
_journal_issue 1
_journal_name_full 'Organic letters'
_journal_page_first 250
_journal_page_last 253
_journal_paper_doi 10.1021/ol403256e
_journal_volume 16
_journal_year 2014
_chemical_formula_sum 'C27 H22 N O P'
_chemical_formula_weight 407.43
_chemical_name_systematic
; 
 ? 
;
_space_group_IT_number 2
_symmetry_cell_setting triclinic
_symmetry_space_group_name_Hall '-P 1'
_symmetry_space_group_name_H-M 'P -1'
_atom_sites_solution_hydrogens geom
_atom_sites_solution_primary direct
_atom_sites_solution_secondary difmap
_audit_creation_method SHELXL-97
_cell_angle_alpha 100.663(1)
_cell_angle_beta 99.955(1)
_cell_angle_gamma 92.248(1)
_cell_formula_units_Z 4
_cell_length_a 9.1458(2)
_cell_length_b 12.1107(2)
_cell_length_c 19.6005(3)
_cell_measurement_reflns_used 5502
_cell_measurement_temperature 223(2)
_cell_measurement_theta_max 28.28
_cell_measurement_theta_min 4.08
_cell_volume 2095.69(7)
_computing_cell_refinement 'Collect (Nonius B.V., 1998)'
_computing_data_collection 'Collect (Nonius B.V., 1998)'
_computing_data_reduction 'Denzo-SMN (Otwinowski & Minor, 1997)'
_computing_molecular_graphics 'XP (BrukerAXS, 2000)'
_computing_publication_material 'SHELXL-97 (Sheldrick, 1997)'
_computing_structure_refinement 'SHELXL-97 (Sheldrick, 1997)'
_computing_structure_solution 'SHELXS-97 (Sheldrick, 1990)'
_diffrn_ambient_temperature 223(2)
_diffrn_measured_fraction_theta_full 0.983
_diffrn_measured_fraction_theta_max 0.983
_diffrn_measurement_device_type 'Nonius KappaCCD APEXII'
_diffrn_measurement_method '\w and \f scans'
_diffrn_radiation_monochromator 'Montel mirror'
_diffrn_radiation_source 'rotating anode Nonius FR591'
_diffrn_radiation_type MoK\a
_diffrn_radiation_wavelength 0.71073
_diffrn_reflns_av_R_equivalents 0.038
_diffrn_reflns_av_sigmaI/netI 0.0353
_diffrn_reflns_limit_h_max 8
_diffrn_reflns_limit_h_min -11
_diffrn_reflns_limit_k_max 15
_diffrn_reflns_limit_k_min -13
_diffrn_reflns_limit_l_max 24
_diffrn_reflns_limit_l_min -24
_diffrn_reflns_number 20472
_diffrn_reflns_theta_full 26.37
_diffrn_reflns_theta_max 26.37
_diffrn_reflns_theta_min 4.17
_exptl_absorpt_coefficient_mu 0.150
_exptl_absorpt_correction_T_max 0.9851
_exptl_absorpt_correction_T_min 0.9749
_exptl_absorpt_correction_type multi-scan
_exptl_absorpt_process_details 'Denzo (Otwinowski, Borek, Majewski & Minor, 2003)'
_exptl_crystal_colour colourless
_exptl_crystal_density_diffrn 1.291
_exptl_crystal_density_method 'not measured'
_exptl_crystal_description prism
_exptl_crystal_F_000 856
_exptl_crystal_size_max 0.17
_exptl_crystal_size_mid 0.12
_exptl_crystal_size_min 0.10
_refine_diff_density_max 0.332
_refine_diff_density_min -0.288
_refine_diff_density_rms 0.047
_refine_ls_extinction_method none
_refine_ls_goodness_of_fit_ref 1.044
_refine_ls_hydrogen_treatment constr
_refine_ls_matrix_type full
_refine_ls_number_parameters 545
_refine_ls_number_reflns 8442
_refine_ls_number_restraints 0
_refine_ls_restrained_S_all 1.044
_refine_ls_R_factor_all 0.0628
_refine_ls_R_factor_gt 0.0529
_refine_ls_shift/su_max 0.001
_refine_ls_shift/su_mean 0.000
_refine_ls_structure_factor_coef Fsqd
_refine_ls_weighting_details 'calc w=1/[\s^2^(Fo^2^)+(0.0365P)^2^+1.9602P] where P=(Fo^2^+2Fc^2^)/3'
_refine_ls_weighting_scheme calc
_refine_ls_wR_factor_gt 0.1201
_refine_ls_wR_factor_ref 0.1289
_reflns_number_gt 7284
_reflns_number_total 8442
_reflns_threshold_expression >2sigma(I)
_cod_data_source_file ol403256e_si_002.cif
_cod_data_source_block stu7308
_cod_original_sg_symbol_H-M P-1
_cod_database_code 1513534

loop_
_symmetry_equiv_pos_as_xyz
'x, y, z'
'-x, -y, -z'

loop_
_atom_site_label
_atom_site_type_symbol
_atom_site_fract_x
_atom_site_fract_y
_atom_site_fract_z
_atom_site_U_iso_or_equiv
_atom_site_adp_type
_atom_site_occupancy
_atom_site_symmetry_multiplicity
_atom_site_calc_flag
_atom_site_refinement_flags
P1A P 0.52747(6) 0.78248(4) 0.20163(3) 0.03211(13) Uani 1 1 d .
O1A O 0.50241(18) 0.65797(12) 0.18436(8) 0.0423(4) Uani 1 1 d .
N1A N 0.35867(19) 0.94321(14) 0.16333(9) 0.0341(4) Uani 1 1 d .
C2A C 0.4246(2) 0.85587(17) 0.13683(11) 0.0321(4) Uani 1 1 d .
C3A C 0.4291(2) 0.82186(17) 0.06251(10) 0.0327(4) Uani 1 1 d .
C4A C 0.5015(2) 0.72708(18) 0.03570(11) 0.0378(5) Uani 1 1 d .
H4A H 0.5461 0.6824 0.0668 0.045 Uiso 1 1 calc R
C5A C 0.5084(3) 0.69854(19) -0.03504(12) 0.0407(5) Uani 1 1 d .
C6A C 0.4414(3) 0.7668(2) -0.08015(12) 0.0438(5) Uani 1 1 d .
H6A H 0.4468 0.7491 -0.1284 0.053 Uiso 1 1 calc R
C7A C 0.3685(3) 0.8581(2) -0.05618(12) 0.0426(5) Uani 1 1 d .
H7A H 0.3240 0.9015 -0.0881 0.051 Uiso 1 1 calc R
C8A C 0.3592(2) 0.88833(18) 0.01603(11) 0.0350(4) Uani 1 1 d .
C9A C 0.2832(2) 0.98350(17) 0.04447(11) 0.0350(4) Uani 1 1 d .
C10A C 0.2068(3) 1.05403(19) 0.00337(12) 0.0414(5) Uani 1 1 d .
H10A H 0.2050 1.0397 -0.0456 0.050 Uiso 1 1 calc R
C11A C 0.1346(3) 1.14328(19) 0.03239(13) 0.0441(5) Uani 1 1 d .
C12A C 0.1375(3) 1.16479(19) 0.10556(13) 0.0444(5) Uani 1 1 d .
H12A H 0.0882 1.2254 0.1260 0.053 Uiso 1 1 calc R
C13A C 0.2115(3) 1.09824(18) 0.14729(12) 0.0402(5) Uani 1 1 d .
H13A H 0.2127 1.1139 0.1962 0.048 Uiso 1 1 calc R
C14A C 0.2855(2) 1.00690(17) 0.11800(11) 0.0341(4) Uani 1 1 d .
C15A C 0.5853(3) 0.5978(2) -0.06392(14) 0.0552(7) Uani 1 1 d .
H15A H 0.6258 0.5605 -0.0258 0.083 Uiso 1 1 calc R
H15B H 0.6654 0.6218 -0.0857 0.083 Uiso 1 1 calc R
H15C H 0.5144 0.5458 -0.0989 0.083 Uiso 1 1 calc R
C16A C 0.0532(3) 1.2173(2) -0.01327(16) 0.0591(7) Uani 1 1 d .
H16A H 0.0669 1.1933 -0.0616 0.089 Uiso 1 1 calc R
H16B H 0.0924 1.2950 0.0039 0.089 Uiso 1 1 calc R
H16C H -0.0521 1.2112 -0.0114 0.089 Uiso 1 1 calc R
C21A C 0.4758(3) 0.83957(19) 0.28522(11) 0.0400(5) Uani 1 1 d .
C22A C 0.3673(3) 0.7796(3) 0.30716(14) 0.0627(8) Uani 1 1 d .
H22A H 0.3240 0.7106 0.2794 0.075 Uiso 1 1 calc R
C23A C 0.3218(4) 0.8221(4) 0.37099(17) 0.0827(11) Uani 1 1 d .
H23A H 0.2471 0.7820 0.3859 0.099 Uiso 1 1 calc R
C24A C 0.3861(4) 0.9219(4) 0.41162(16) 0.0803(11) Uani 1 1 d .
H24A H 0.3540 0.9508 0.4540 0.096 Uiso 1 1 calc R
C25A C 0.4964(5) 0.9798(3) 0.39131(15) 0.0749(10) Uani 1 1 d .
H25A H 0.5420 1.0472 0.4203 0.090 Uiso 1 1 calc R
C26A C 0.5411(4) 0.9398(2) 0.32832(13) 0.0582(7) Uani 1 1 d .
H26A H 0.6165 0.9806 0.3143 0.070 Uiso 1 1 calc R
C31A C 0.7180(2) 0.83216(17) 0.20812(10) 0.0330(4) Uani 1 1 d .
C32A C 0.8283(3) 0.76011(19) 0.22295(12) 0.0418(5) Uani 1 1 d .
H32A H 0.8020 0.6862 0.2271 0.050 Uiso 1 1 calc R
C33A C 0.9760(3) 0.7964(2) 0.23158(14) 0.0504(6) Uani 1 1 d .
H33A H 1.0500 0.7472 0.2419 0.061 Uiso 1 1 calc R
C34A C 1.0164(3) 0.9043(2) 0.22519(13) 0.0471(6) Uani 1 1 d .
H34A H 1.1175 0.9285 0.2313 0.057 Uiso 1 1 calc R
C35A C 0.9078(3) 0.9771(2) 0.20978(13) 0.0449(5) Uani 1 1 d .
H35A H 0.9350 1.0507 0.2053 0.054 Uiso 1 1 calc R
C36A C 0.7593(3) 0.94112(18) 0.20107(12) 0.0391(5) Uani 1 1 d .
H36A H 0.6856 0.9904 0.1903 0.047 Uiso 1 1 calc R
P1B P 0.95108(6) 0.37828(4) 0.27826(3) 0.03212(13) Uani 1 1 d .
O1B O 1.02309(18) 0.27010(12) 0.27397(8) 0.0417(4) Uani 1 1 d .
N1B N 0.9473(2) 0.57568(15) 0.35778(9) 0.0364(4) Uani 1 1 d .
C2B C 1.0198(2) 0.48549(17) 0.35900(10) 0.0325(4) Uani 1 1 d .
C3B C 1.1343(2) 0.47067(17) 0.41643(10) 0.0318(4) Uani 1 1 d .
C4B C 1.2171(2) 0.37485(18) 0.41467(11) 0.0366(5) Uani 1 1 d .
H4B H 1.1979 0.3170 0.3743 0.044 Uiso 1 1 calc R
C5B C 1.3250(3) 0.3641(2) 0.47056(12) 0.0415(5) Uani 1 1 d .
C6B C 1.3507(3) 0.4508(2) 0.53084(12) 0.0459(6) Uani 1 1 d .
H6B H 1.4234 0.4438 0.5697 0.055 Uiso 1 1 calc R
C7B C 1.2729(3) 0.5450(2) 0.53430(11) 0.0414(5) Uani 1 1 d .
H7B H 1.2931 0.6016 0.5753 0.050 Uiso 1 1 calc R
C8B C 1.1626(2) 0.55854(17) 0.47716(10) 0.0320(4) Uani 1 1 d .
C9B C 1.0776(2) 0.65636(17) 0.47776(10) 0.0330(4) Uani 1 1 d .
C10B C 1.0892(3) 0.74495(18) 0.53644(11) 0.0398(5) Uani 1 1 d .
H10B H 1.1591 0.7427 0.5773 0.048 Uiso 1 1 calc R
C11B C 1.0018(3) 0.83472(18) 0.53598(12) 0.0436(5) Uani 1 1 d .
C12B C 0.9018(3) 0.83985(19) 0.47376(13) 0.0467(6) Uani 1 1 d .
H12B H 0.8436 0.9019 0.4722 0.056 Uiso 1 1 calc R
C13B C 0.8881(3) 0.75563(19) 0.41536(12) 0.0440(5) Uani 1 1 d .
H13B H 0.8211 0.7606 0.3741 0.053 Uiso 1 1 calc R
C14B C 0.9734(2) 0.66199(17) 0.41665(11) 0.0347(4) Uani 1 1 d .
C15B C 1.4136(3) 0.2619(2) 0.46780(15) 0.0551(7) Uani 1 1 d .
H15D H 1.3670 0.2040 0.4280 0.083 Uiso 1 1 calc R
H15E H 1.4169 0.2337 0.5112 0.083 Uiso 1 1 calc R
H15F H 1.5140 0.2821 0.4624 0.083 Uiso 1 1 calc R
C16B C 1.0059(4) 0.9222(2) 0.60229(14) 0.0587(7) Uani 1 1 d .
H16D H 0.9664 0.8880 0.6369 0.088 Uiso 1 1 calc R
H16E H 0.9462 0.9832 0.5912 0.088 Uiso 1 1 calc R
H16F H 1.1079 0.9517 0.6214 0.088 Uiso 1 1 calc R
C21B C 0.9774(2) 0.44943(17) 0.20777(10) 0.0336(4) Uani 1 1 d .
C22B C 0.8687(3) 0.4471(2) 0.14869(12) 0.0479(6) Uani 1 1 d .
H22B H 0.7729 0.4135 0.1460 0.057 Uiso 1 1 calc R
C23B C 0.9016(3) 0.4948(3) 0.09353(14) 0.0611(7) Uani 1 1 d .
H23B H 0.8277 0.4935 0.0535 0.073 Uiso 1 1 calc R
C24B C 1.0409(3) 0.5436(2) 0.09679(13) 0.0515(6) Uani 1 1 d .
H24B H 1.0617 0.5761 0.0592 0.062 Uiso 1 1 calc R
C25B C 1.1505(3) 0.5453(2) 0.15464(13) 0.0460(6) Uani 1 1 d .
H25B H 1.2465 0.5777 0.1565 0.055 Uiso 1 1 calc R
C26B C 1.1181(2) 0.49898(19) 0.20994(12) 0.0403(5) Uani 1 1 d .
H26B H 1.1926 0.5010 0.2498 0.048 Uiso 1 1 calc R
C31B C 0.7532(2) 0.35871(17) 0.27516(10) 0.0336(4) Uani 1 1 d .
C32B C 0.6945(3) 0.25130(18) 0.27635(11) 0.0387(5) Uani 1 1 d .
H32B H 0.7575 0.1921 0.2785 0.046 Uiso 1 1 calc R
C33B C 0.5435(3) 0.2314(2) 0.27435(13) 0.0467(6) Uani 1 1 d .
H33B H 0.5046 0.1589 0.2754 0.056 Uiso 1 1 calc R
C34B C 0.4501(3) 0.3175(2) 0.27081(13) 0.0481(6) Uani 1 1 d .
H34B H 0.3478 0.3040 0.2698 0.058 Uiso 1 1 calc R
C35B C 0.5076(3) 0.4239(2) 0.26867(13) 0.0475(6) Uani 1 1 d .
H35B H 0.4437 0.4825 0.2658 0.057 Uiso 1 1 calc R
C36B C 0.6576(3) 0.44472(19) 0.27075(12) 0.0405(5) Uani 1 1 d .
H36B H 0.6956 0.5173 0.2692 0.049 Uiso 1 1 calc R

loop_
_atom_site_aniso_label
_atom_site_aniso_U_11
_atom_site_aniso_U_22
_atom_site_aniso_U_33
_atom_site_aniso_U_23
_atom_site_aniso_U_13
_atom_site_aniso_U_12
P1A 0.0355(3) 0.0299(3) 0.0306(3) 0.0047(2) 0.0067(2) 0.0017(2)
O1A 0.0474(9) 0.0326(8) 0.0461(9) 0.0064(6) 0.0086(7) -0.0016(7)
N1A 0.0354(9) 0.0347(9) 0.0315(9) 0.0046(7) 0.0065(7) 0.0023(7)
C2A 0.0319(10) 0.0315(10) 0.0315(10) 0.0034(8) 0.0054(8) 0.0004(8)
C3A 0.0306(10) 0.0348(10) 0.0306(10) 0.0024(8) 0.0051(8) -0.0009(8)
C4A 0.0394(12) 0.0372(11) 0.0346(11) 0.0036(9) 0.0041(9) 0.0048(9)
C5A 0.0410(12) 0.0429(12) 0.0342(11) -0.0027(9) 0.0070(9) 0.0014(9)
C6A 0.0510(14) 0.0485(13) 0.0291(11) 0.0003(9) 0.0080(10) 0.0015(11)
C7A 0.0481(13) 0.0474(13) 0.0309(11) 0.0071(9) 0.0039(9) 0.0038(10)
C8A 0.0350(11) 0.0370(11) 0.0306(10) 0.0035(8) 0.0037(8) -0.0018(8)
C9A 0.0347(11) 0.0333(10) 0.0353(11) 0.0050(8) 0.0043(8) -0.0008(8)
C10A 0.0428(13) 0.0421(12) 0.0383(12) 0.0088(9) 0.0036(10) 0.0042(10)
C11A 0.0408(13) 0.0380(12) 0.0519(14) 0.0118(10) 0.0012(10) 0.0025(10)
C12A 0.0436(13) 0.0345(11) 0.0541(14) 0.0049(10) 0.0090(11) 0.0085(9)
C13A 0.0426(12) 0.0363(11) 0.0412(12) 0.0047(9) 0.0097(10) 0.0023(9)
C14A 0.0318(10) 0.0333(10) 0.0356(11) 0.0055(8) 0.0038(8) 0.0002(8)
C15A 0.0621(17) 0.0572(15) 0.0414(13) -0.0057(11) 0.0101(12) 0.0166(13)
C16A 0.0632(17) 0.0509(15) 0.0626(17) 0.0171(13) 0.0009(13) 0.0146(13)
C21A 0.0435(13) 0.0473(12) 0.0315(11) 0.0110(9) 0.0070(9) 0.0143(10)
C22A 0.0469(15) 0.099(2) 0.0416(14) 0.0143(14) 0.0091(12) -0.0059(15)
C23A 0.0538(18) 0.153(4) 0.0512(18) 0.034(2) 0.0215(14) 0.011(2)
C24A 0.083(2) 0.124(3) 0.0391(15) 0.0124(18) 0.0181(16) 0.052(2)
C25A 0.115(3) 0.0669(19) 0.0442(16) 0.0041(14) 0.0196(17) 0.0355(19)
C26A 0.092(2) 0.0440(14) 0.0401(13) 0.0044(11) 0.0187(13) 0.0128(13)
C31A 0.0366(11) 0.0324(10) 0.0288(10) 0.0035(8) 0.0058(8) 0.0020(8)
C32A 0.0443(13) 0.0352(11) 0.0457(13) 0.0073(9) 0.0077(10) 0.0067(9)
C33A 0.0401(13) 0.0510(14) 0.0600(16) 0.0092(12) 0.0079(11) 0.0141(11)
C34A 0.0347(12) 0.0559(14) 0.0501(14) 0.0057(11) 0.0117(10) 0.0005(10)
C35A 0.0454(13) 0.0424(12) 0.0474(13) 0.0090(10) 0.0109(10) -0.0026(10)
C36A 0.0403(12) 0.0343(11) 0.0435(12) 0.0101(9) 0.0073(9) 0.0032(9)
P1B 0.0341(3) 0.0312(3) 0.0300(3) 0.0040(2) 0.0043(2) 0.0051(2)
O1B 0.0454(9) 0.0361(8) 0.0410(8) 0.0034(6) 0.0032(7) 0.0114(7)
N1B 0.0429(10) 0.0348(9) 0.0304(9) 0.0043(7) 0.0055(7) 0.0066(8)
C2B 0.0372(11) 0.0324(10) 0.0284(10) 0.0056(8) 0.0074(8) 0.0039(8)
C3B 0.0339(11) 0.0340(10) 0.0296(10) 0.0086(8) 0.0092(8) 0.0001(8)
C4B 0.0383(12) 0.0380(11) 0.0355(11) 0.0089(9) 0.0098(9) 0.0054(9)
C5B 0.0393(12) 0.0458(13) 0.0428(12) 0.0151(10) 0.0084(10) 0.0096(10)
C6B 0.0432(13) 0.0570(14) 0.0372(12) 0.0144(10) -0.0006(10) 0.0084(11)
C7B 0.0426(13) 0.0497(13) 0.0305(11) 0.0067(9) 0.0041(9) 0.0022(10)
C8B 0.0335(10) 0.0361(10) 0.0282(10) 0.0091(8) 0.0078(8) 0.0004(8)
C9B 0.0396(11) 0.0317(10) 0.0291(10) 0.0072(8) 0.0099(8) -0.0017(8)
C10B 0.0522(14) 0.0359(11) 0.0307(11) 0.0049(9) 0.0087(9) -0.0028(10)
C11B 0.0621(15) 0.0331(11) 0.0368(12) 0.0047(9) 0.0155(11) -0.0003(10)
C12B 0.0656(16) 0.0337(11) 0.0445(13) 0.0093(10) 0.0166(11) 0.0127(11)
C13B 0.0573(15) 0.0377(12) 0.0377(12) 0.0092(9) 0.0068(10) 0.0112(10)
C14B 0.0428(12) 0.0323(10) 0.0300(10) 0.0062(8) 0.0091(9) 0.0033(9)
C15B 0.0525(15) 0.0564(15) 0.0575(16) 0.0156(12) 0.0043(12) 0.0203(12)
C16B 0.090(2) 0.0401(13) 0.0442(14) 0.0003(11) 0.0149(14) 0.0067(13)
C21B 0.0366(11) 0.0347(10) 0.0287(10) 0.0024(8) 0.0071(8) 0.0061(8)
C22B 0.0346(12) 0.0698(16) 0.0367(12) 0.0107(11) 0.0007(9) -0.0020(11)
C23B 0.0534(16) 0.096(2) 0.0366(13) 0.0234(14) 0.0048(11) 0.0115(15)
C24B 0.0651(17) 0.0559(15) 0.0413(13) 0.0169(11) 0.0215(12) 0.0121(13)
C25B 0.0456(13) 0.0446(13) 0.0491(14) 0.0035(10) 0.0194(11) -0.0007(10)
C26B 0.0347(11) 0.0469(12) 0.0372(11) 0.0042(9) 0.0054(9) 0.0032(9)
C31B 0.0368(11) 0.0356(10) 0.0278(10) 0.0050(8) 0.0055(8) 0.0018(8)
C32B 0.0439(12) 0.0360(11) 0.0350(11) 0.0066(9) 0.0048(9) 0.0019(9)
C33B 0.0504(14) 0.0452(13) 0.0443(13) 0.0106(10) 0.0093(11) -0.0085(11)
C34B 0.0385(13) 0.0578(15) 0.0474(14) 0.0050(11) 0.0134(10) -0.0053(11)
C35B 0.0402(13) 0.0471(13) 0.0538(14) 0.0037(11) 0.0099(11) 0.0082(10)
C36B 0.0389(12) 0.0354(11) 0.0467(13) 0.0079(9) 0.0070(10) 0.0017(9)

loop_
_atom_type_symbol
_atom_type_description
_atom_type_scat_dispersion_real
_atom_type_scat_dispersion_imag
_atom_type_scat_source
C C 0.0033 0.0016 'International Tables Vol C Tables 4.2.6.8 and 6.1.1.4'
H H 0.0000 0.0000 'International Tables Vol C Tables 4.2.6.8 and 6.1.1.4'
N N 0.0061 0.0033 'International Tables Vol C Tables 4.2.6.8 and 6.1.1.4'
O O 0.0106 0.0060 'International Tables Vol C Tables 4.2.6.8 and 6.1.1.4'
P P 0.1023 0.0942 'International Tables Vol C Tables 4.2.6.8 and 6.1.1.4'

loop_
_geom_angle_atom_site_label_1
_geom_angle_atom_site_label_2
_geom_angle_atom_site_label_3
_geom_angle
O1A P1A C31A 113.49(10)
O1A P1A C21A 111.31(10)
C31A P1A C21A 106.42(10)
O1A P1A C2A 114.96(9)
C31A P1A C2A 103.71(9)
C21A P1A C2A 106.22(10)
C2A N1A C14A 118.76(18)
N1A C2A C3A 124.08(19)
N1A C2A P1A 115.30(15)
C3A C2A P1A 120.44(15)
C4A C3A C8A 119.71(19)
C4A C3A C2A 122.59(19)
C8A C3A C2A 117.69(18)
C5A C4A C3A 121.5(2)
C5A C4A H4A 119.3
C3A C4A H4A 119.3
C4A C5A C6A 118.1(2)
C4A C5A C15A 121.7(2)
C6A C5A C15A 120.2(2)
C7A C6A C5A 122.0(2)
C7A C6A H6A 119.0
C5A C6A H6A 119.0
C6A C7A C8A 120.8(2)
C6A C7A H7A 119.6
C8A C7A H7A 119.6
C3A C8A C7A 117.9(2)
C3A C8A C9A 118.71(19)
C7A C8A C9A 123.4(2)
C10A C9A C14A 118.1(2)
C10A C9A C8A 123.9(2)
C14A C9A C8A 117.98(19)
C11A C10A C9A 122.1(2)
C11A C10A H10A 118.9
C9A C10A H10A 118.9
C10A C11A C12A 118.9(2)
C10A C11A C16A 120.8(2)
C12A C11A C16A 120.3(2)
C13A C12A C11A 120.6(2)
C13A C12A H12A 119.7
C11A C12A H12A 119.7
C12A C13A C14A 120.8(2)
C12A C13A H13A 119.6
C14A C13A H13A 119.6
N1A C14A C13A 117.83(19)
N1A C14A C9A 122.73(19)
C13A C14A C9A 119.4(2)
C5A C15A H15A 109.5
C5A C15A H15B 109.5
H15A C15A H15B 109.5
C5A C15A H15C 109.5
H15A C15A H15C 109.5
H15B C15A H15C 109.5
C11A C16A H16A 109.5
C11A C16A H16B 109.5
H16A C16A H16B 109.5
C11A C16A H16C 109.5
H16A C16A H16C 109.5
H16B C16A H16C 109.5
C22A C21A C26A 119.0(2)
C22A C21A P1A 117.9(2)
C26A C21A P1A 123.1(2)
C21A C22A C23A 119.7(3)
C21A C22A H22A 120.1
C23A C22A H22A 120.1
C24A C23A C22A 120.0(3)
C24A C23A H23A 120.0
C22A C23A H23A 120.0
C25A C24A C23A 120.6(3)
C25A C24A H24A 119.7
C23A C24A H24A 119.7
C24A C25A C26A 120.1(3)
C24A C25A H25A 120.0
C26A C25A H25A 120.0
C25A C26A C21A 120.6(3)
C25A C26A H26A 119.7
C21A C26A H26A 119.7
C32A C31A C36A 118.9(2)
C32A C31A P1A 118.36(16)
C36A C31A P1A 122.67(16)
C33A C32A C31A 120.3(2)
C33A C32A H32A 119.8
C31A C32A H32A 119.8
C32A C33A C34A 120.6(2)
C32A C33A H33A 119.7
C34A C33A H33A 119.7
C33A C34A C35A 120.0(2)
C33A C34A H34A 120.0
C35A C34A H34A 120.0
C36A C35A C34A 119.7(2)
C36A C35A H35A 120.1
C34A C35A H35A 120.1
C35A C36A C31A 120.5(2)
C35A C36A H36A 119.7
C31A C36A H36A 119.7
O1B P1B C21B 112.52(9)
O1B P1B C31B 111.94(10)
C21B P1B C31B 107.41(10)
O1B P1B C2B 115.67(9)
C21B P1B C2B 103.64(9)
C31B P1B C2B 104.89(9)
C2B N1B C14B 119.13(18)
N1B C2B C3B 124.46(18)
N1B C2B P1B 110.45(15)
C3B C2B P1B 125.07(15)
C4B C3B C8B 119.69(19)
C4B C3B C2B 123.30(19)
C8B C3B C2B 117.01(18)
C5B C4B C3B 121.4(2)
C5B C4B H4B 119.3
C3B C4B H4B 119.3
C4B C5B C6B 118.5(2)
C4B C5B C15B 120.9(2)
C6B C5B C15B 120.6(2)
C7B C6B C5B 121.7(2)
C7B C6B H6B 119.2
C5B C6B H6B 119.2
C6B C7B C8B 120.8(2)
C6B C7B H7B 119.6
C8B C7B H7B 119.6
C7B C8B C3B 117.89(19)
C7B C8B C9B 123.21(19)
C3B C8B C9B 118.90(18)
C10B C9B C14B 118.0(2)
C10B C9B C8B 123.85(19)
C14B C9B C8B 118.09(18)
C11B C10B C9B 122.2(2)
C11B C10B H10B 118.9
C9B C10B H10B 118.9
C10B C11B C12B 118.6(2)
C10B C11B C16B 120.7(2)
C12B C11B C16B 120.5(2)
C13B C12B C11B 120.9(2)
C13B C12B H12B 119.6
C11B C12B H12B 119.6
C12B C13B C14B 120.5(2)
C12B C13B H13B 119.7
C14B C13B H13B 119.7
N1B C14B C13B 117.95(19)
N1B C14B C9B 122.27(19)
C13B C14B C9B 119.74(19)
C5B C15B H15D 109.5
C5B C15B H15E 109.5
H15D C15B H15E 109.5
C5B C15B H15F 109.5
H15D C15B H15F 109.5
H15E C15B H15F 109.5
C11B C16B H16D 109.5
C11B C16B H16E 109.5
H16D C16B H16E 109.5
C11B C16B H16F 109.5
H16D C16B H16F 109.5
H16E C16B H16F 109.5
C22B C21B C26B 118.8(2)
C22B C21B P1B 122.95(18)
C26B C21B P1B 117.91(16)
C21B C22B C23B 119.7(2)
C21B C22B H22B 120.2
C23B C22B H22B 120.2
C24B C23B C22B 120.6(2)
C24B C23B H23B 119.7
C22B C23B H23B 119.7
C23B C24B C25B 120.4(2)
C23B C24B H24B 119.8
C25B C24B H24B 119.8
C24B C25B C26B 119.3(2)
C24B C25B H25B 120.3
C26B C25B H25B 120.3
C25B C26B C21B 121.2(2)
C25B C26B H26B 119.4
C21B C26B H26B 119.4
C36B C31B C32B 119.0(2)
C36B C31B P1B 123.28(16)
C32B C31B P1B 117.71(16)
C33B C32B C31B 120.2(2)
C33B C32B H32B 119.9
C31B C32B H32B 119.9
C34B C33B C32B 120.3(2)
C34B C33B H33B 119.9
C32B C33B H33B 119.9
C33B C34B C35B 119.7(2)
C33B C34B H34B 120.1
C35B C34B H34B 120.1
C36B C35B C34B 120.5(2)
C36B C35B H35B 119.7
C34B C35B H35B 119.7
C35B C36B C31B 120.2(2)
C35B C36B H36B 119.9
C31B C36B H36B 119.9

loop_
_geom_bond_atom_site_label_1
_geom_bond_atom_site_label_2
_geom_bond_distance
P1A O1A 1.4826(15)
P1A C31A 1.796(2)
P1A C21A 1.805(2)
P1A C2A 1.833(2)
N1A C2A 1.307(3)
N1A C14A 1.386(3)
C2A C3A 1.447(3)
C3A C4A 1.410(3)
C3A C8A 1.413(3)
C4A C5A 1.379(3)
C4A H4A 0.9400
C5A C6A 1.401(3)
C5A C15A 1.501(3)
C6A C7A 1.365(3)
C6A H6A 0.9400
C7A C8A 1.413(3)
C7A H7A 0.9400
C8A C9A 1.443(3)
C9A C10A 1.405(3)
C9A C14A 1.413(3)
C10A C11A 1.373(3)
C10A H10A 0.9400
C11A C12A 1.405(3)
C11A C16A 1.509(3)
C12A C13A 1.368(3)
C12A H12A 0.9400
C13A C14A 1.403(3)
C13A H13A 0.9400
C15A H15A 0.9700
C15A H15B 0.9700
C15A H15C 0.9700
C16A H16A 0.9700
C16A H16B 0.9700
C16A H16C 0.9700
C21A C22A 1.380(4)
C21A C26A 1.390(4)
C22A C23A 1.400(4)
C22A H22A 0.9400
C23A C24A 1.366(5)
C23A H23A 0.9400
C24A C25A 1.362(5)
C24A H24A 0.9400
C25A C26A 1.377(4)
C25A H25A 0.9400
C26A H26A 0.9400
C31A C32A 1.388(3)
C31A C36A 1.396(3)
C32A C33A 1.376(3)
C32A H32A 0.9400
C33A C34A 1.378(4)
C33A H33A 0.9400
C34A C35A 1.385(3)
C34A H34A 0.9400
C35A C36A 1.382(3)
C35A H35A 0.9400
C36A H36A 0.9400
P1B O1B 1.4843(15)
P1B C21B 1.802(2)
P1B C31B 1.805(2)
P1B C2B 1.849(2)
N1B C2B 1.302(3)
N1B C14B 1.386(3)
C2B C3B 1.441(3)
C3B C4B 1.409(3)
C3B C8B 1.421(3)
C4B C5B 1.371(3)
C4B H4B 0.9400
C5B C6B 1.407(3)
C5B C15B 1.504(3)
C6B C7B 1.366(3)
C6B H6B 0.9400
C7B C8B 1.410(3)
C7B H7B 0.9400
C8B C9B 1.442(3)
C9B C10B 1.406(3)
C9B C14B 1.410(3)
C10B C11B 1.375(3)
C10B H10B 0.9400
C11B C12B 1.405(3)
C11B C16B 1.511(3)
C12B C13B 1.369(3)
C12B H12B 0.9400
C13B C14B 1.403(3)
C13B H13B 0.9400
C15B H15D 0.9700
C15B H15E 0.9700
C15B H15F 0.9700
C16B H16D 0.9700
C16B H16E 0.9700
C16B H16F 0.9700
C21B C22B 1.385(3)
C21B C26B 1.389(3)
C22B C23B 1.387(4)
C22B H22B 0.9400
C23B C24B 1.369(4)
C23B H23B 0.9400
C24B C25B 1.374(4)
C24B H24B 0.9400
C25B C26B 1.378(3)
C25B H25B 0.9400
C26B H26B 0.9400
C31B C36B 1.391(3)
C31B C32B 1.394(3)
C32B C33B 1.385(3)
C32B H32B 0.9400
C33B C34B 1.377(4)
C33B H33B 0.9400
C34B C35B 1.383(3)
C34B H34B 0.9400
C35B C36B 1.378(3)
C35B H35B 0.9400
C36B H36B 0.9400

loop_
_geom_torsion_atom_site_label_1
_geom_torsion_atom_site_label_2
_geom_torsion_atom_site_label_3
_geom_torsion_atom_site_label_4
_geom_torsion
C14A N1A C2A C3A 1.3(3)
C14A N1A C2A P1A 176.47(15)
O1A P1A C2A N1A 134.50(16)
C31A P1A C2A N1A -101.03(17)
C21A P1A C2A N1A 10.93(19)
O1A P1A C2A C3A -50.14(19)
C31A P1A C2A C3A 74.33(18)
C21A P1A C2A C3A -173.71(17)
N1A C2A C3A C4A 179.9(2)
P1A C2A C3A C4A 5.0(3)
N1A C2A C3A C8A 0.8(3)
P1A C2A C3A C8A -174.16(15)
C8A C3A C4A C5A 1.3(3)
C2A C3A C4A C5A -177.9(2)
C3A C4A C5A C6A 0.2(3)
C3A C4A C5A C15A 180.0(2)
C4A C5A C6A C7A -1.2(4)
C15A C5A C6A C7A 179.0(2)
C5A C6A C7A C8A 0.7(4)
C4A C3A C8A C7A -1.7(3)
C2A C3A C8A C7A 177.47(19)
C4A C3A C8A C9A 178.72(19)
C2A C3A C8A C9A -2.1(3)
C6A C7A C8A C3A 0.8(3)
C6A C7A C8A C9A -179.7(2)
C3A C8A C9A C10A -178.5(2)
C7A C8A C9A C10A 2.0(3)
C3A C8A C9A C14A 1.4(3)
C7A C8A C9A C14A -178.1(2)
C14A C9A C10A C11A -0.4(3)
C8A C9A C10A C11A 179.4(2)
C9A C10A C11A C12A 0.1(4)
C9A C10A C11A C16A -179.8(2)
C10A C11A C12A C13A 0.3(4)
C16A C11A C12A C13A -179.8(2)
C11A C12A C13A C14A -0.2(4)
C2A N1A C14A C13A 178.05(19)
C2A N1A C14A C9A -2.1(3)
C12A C13A C14A N1A 179.8(2)
C12A C13A C14A C9A -0.1(3)
C10A C9A C14A N1A -179.4(2)
C8A C9A C14A N1A 0.7(3)
C10A C9A C14A C13A 0.4(3)
C8A C9A C14A C13A -179.41(19)
O1A P1A C21A C22A -27.5(2)
C31A P1A C21A C22A -151.7(2)
C2A P1A C21A C22A 98.3(2)
O1A P1A C21A C26A 151.8(2)
C31A P1A C21A C26A 27.7(2)
C2A P1A C21A C26A -82.4(2)
C26A C21A C22A C23A 1.9(4)
P1A C21A C22A C23A -178.7(2)
C21A C22A C23A C24A -0.8(5)
C22A C23A C24A C25A -1.2(5)
C23A C24A C25A C26A 1.9(5)
C24A C25A C26A C21A -0.7(5)
C22A C21A C26A C25A -1.2(4)
P1A C21A C26A C25A 179.5(2)
O1A P1A C31A C32A -23.4(2)
C21A P1A C31A C32A 99.41(18)
C2A P1A C31A C32A -148.78(17)
O1A P1A C31A C36A 158.73(17)
C21A P1A C31A C36A -78.51(19)
C2A P1A C31A C36A 33.3(2)
C36A C31A C32A C33A 1.0(3)
P1A C31A C32A C33A -177.04(19)
C31A C32A C33A C34A -0.4(4)
C32A C33A C34A C35A -0.2(4)
C33A C34A C35A C36A 0.2(4)
C34A C35A C36A C31A 0.4(3)
C32A C31A C36A C35A -1.0(3)
P1A C31A C36A C35A 176.94(17)
C14B N1B C2B C3B -4.1(3)
C14B N1B C2B P1B 174.20(16)
O1B P1B C2B N1B -178.80(15)
C21B P1B C2B N1B 57.56(17)
C31B P1B C2B N1B -54.97(17)
O1B P1B C2B C3B -0.6(2)
C21B P1B C2B C3B -124.19(18)
C31B P1B C2B C3B 123.27(18)
N1B C2B C3B C4B -176.2(2)
P1B C2B C3B C4B 5.8(3)
N1B C2B C3B C8B 3.8(3)
P1B C2B C3B C8B -174.18(15)
C8B C3B C4B C5B 0.1(3)
C2B C3B C4B C5B -179.9(2)
C3B C4B C5B C6B 0.8(3)
C3B C4B C5B C15B -179.4(2)
C4B C5B C6B C7B -1.0(4)
C15B C5B C6B C7B 179.3(2)
C5B C6B C7B C8B 0.2(4)
C6B C7B C8B C3B 0.6(3)
C6B C7B C8B C9B -179.7(2)
C4B C3B C8B C7B -0.8(3)
C2B C3B C8B C7B 179.21(19)
C4B C3B C8B C9B 179.51(18)
C2B C3B C8B C9B -0.5(3)
C7B C8B C9B C10B -3.9(3)
C3B C8B C9B C10B 175.8(2)
C7B C8B C9B C14B 178.1(2)
C3B C8B C9B C14B -2.2(3)
C14B C9B C10B C11B 0.8(3)
C8B C9B C10B C11B -177.3(2)
C9B C10B C11B C12B -2.5(3)
C9B C10B C11B C16B 173.6(2)
C10B C11B C12B C13B 2.0(4)
C16B C11B C12B C13B -174.2(2)
C11B C12B C13B C14B 0.3(4)
C2B N1B C14B C13B -176.7(2)
C2B N1B C14B C9B 0.9(3)
C12B C13B C14B N1B 175.5(2)
C12B C13B C14B C9B -2.1(4)
C10B C9B C14B N1B -176.0(2)
C8B C9B C14B N1B 2.2(3)
C10B C9B C14B C13B 1.6(3)
C8B C9B C14B C13B 179.7(2)
O1B P1B C21B C22B 101.1(2)
C31B P1B C21B C22B -22.5(2)
C2B P1B C21B C22B -133.2(2)
O1B P1B C21B C26B -72.31(19)
C31B P1B C21B C26B 164.05(16)
C2B P1B C21B C26B 53.37(18)
C26B C21B C22B C23B -0.5(4)
P1B C21B C22B C23B -173.9(2)
C21B C22B C23B C24B 0.3(4)
C22B C23B C24B C25B 0.5(4)
C23B C24B C25B C26B -1.0(4)
C24B C25B C26B C21B 0.8(4)
C22B C21B C26B C25B 0.0(3)
P1B C21B C26B C25B 173.67(18)
O1B P1B C31B C36B -172.96(17)
C21B P1B C31B C36B -49.0(2)
C2B P1B C31B C36B 60.9(2)
O1B P1B C31B C32B 6.16(19)
C21B P1B C31B C32B 130.14(16)
C2B P1B C31B C32B -120.03(17)
C36B C31B C32B C33B -1.1(3)
P1B C31B C32B C33B 179.76(17)
C31B C32B C33B C34B 0.3(3)
C32B C33B C34B C35B 0.5(4)
C33B C34B C35B C36B -0.6(4)
C34B C35B C36B C31B -0.1(4)
C32B C31B C36B C35B 1.0(3)
P1B C31B C36B C35B -179.92(18)
